data_6000381
loop_
_publ_author_name
'Andersen, A. M. K.'
'Norby, P.'
'Vogt, T.'

_publ_section_title
;
 Determination of formation regions of titanium phosphates; determination
 of the crystal structure of beta-titanium phosphate, Ti(PO4)(H2PO4), from
 neutron powder data
;
_journal_name_full 'Journal of Solid State Chemistry'
_journal_page_first 266
_journal_page_last 271
_journal_paper_doi 10.1006/jssc.1998.7885
_journal_volume 140
_journal_year 1998
_chemical_formula_sum 'H2 O8 P2 Ti'
_space_group_name_H-M_alt 'P 1 21/n 1'
_cell_angle_alpha 90.000
_cell_angle_beta 105.366
_cell_angle_gamma 90.000
_cell_length_a 18.9503
_cell_length_b 6.3127
_cell_length_c 5.1391
_cell_volume 592.80
_cod_database_code 6000381

loop_
_atom_site_label
_atom_site_fract_x
_atom_site_fract_y
_atom_site_fract_z
? ? ? ?
